data_7048184
loop_
_publ_author_name
'Lam, Jolie'
'Sampaolesi, Susanna'
'LaFortune, James H. W.'
'Coe, Jotham W.'
'Stephan, Douglas W.'

_publ_section_title
;
 Design considerations for chiral frustrated Lewis pairs: B/N FLPs derived
 from 3,5-bicyclic aryl piperidines.
;
_journal_issue 1
_journal_name_full 'Dalton transactions (Cambridge, England : 2003)'
_journal_page_first 133
_journal_page_last 141
_journal_paper_doi 10.1039/c8dt04070b
_journal_volume 48
_journal_year 2018
_chemical_formula_sum 'C38.5 H33.5 B F12 N O'
_chemical_formula_weight 764.97
_space_group_crystal_system monoclinic
_space_group_IT_number 15
_space_group_name_Hall '-C 2yc'
_space_group_name_H-M_alt 'C 1 2/c 1'
_symmetry_space_group_name_Hall '-C 2yc'
_symmetry_space_group_name_H-M 'C 1 2/c 1'
_atom_sites_solution_hydrogens mixed
_audit_creation_method SHELXL-2014/7
_audit_update_record
;
2018-09-19 deposited with the CCDC.
2018-11-21 downloaded from the CCDC.
;
_cell_angle_alpha 90
_cell_angle_beta 118.058(4)
_cell_angle_gamma 90
_cell_formula_units_Z 8
_cell_length_a 31.615(3)
_cell_length_b 11.1961(9)
_cell_length_c 22.1924(18)
_cell_measurement_reflns_used 7964
_cell_measurement_temperature 150(2)
_cell_measurement_theta_max 25.86
_cell_measurement_theta_min 2.85
_cell_volume 6932.1(11)
_computing_cell_refinement 'Bruker SAINT'
_computing_data_collection 'Bruker APEX2'
_computing_data_reduction 'Bruker SAINT'
_computing_molecular_graphics 'Ortep 3'
_computing_structure_refinement 'SHELXL-2014/7 (Sheldrick, 2014)'
_computing_structure_solution 'SHELXT-2014/4 (Sheldrick, 2015)'
_diffrn_ambient_temperature 150(2)
_diffrn_measured_fraction_theta_full 0.999
_diffrn_measured_fraction_theta_max 0.999
_diffrn_measurement_device_type 'Bruker APEX-II CCD'
_diffrn_measurement_method '\f and \w scans'
_diffrn_radiation_type MoK\a
_diffrn_radiation_wavelength 0.71073
_diffrn_reflns_av_R_equivalents 0.0624
_diffrn_reflns_av_unetI/netI 0.0512
_diffrn_reflns_Laue_measured_fraction_full 0.999
_diffrn_reflns_Laue_measured_fraction_max 0.999
_diffrn_reflns_limit_h_max 39
_diffrn_reflns_limit_h_min -40
_diffrn_reflns_limit_k_max 14
_diffrn_reflns_limit_k_min -14
_diffrn_reflns_limit_l_max 28
_diffrn_reflns_limit_l_min -27
_diffrn_reflns_number 54014
_diffrn_reflns_point_group_measured_fraction_full 0.999
_diffrn_reflns_point_group_measured_fraction_max 0.999
_diffrn_reflns_theta_full 25.242
_diffrn_reflns_theta_max 26.732
_diffrn_reflns_theta_min 2.596
_exptl_absorpt_coefficient_mu 0.132
_exptl_absorpt_correction_T_max 0.7455
_exptl_absorpt_correction_T_min 0.6796
_exptl_absorpt_correction_type multi-scan
_exptl_absorpt_process_details
;
multi-scan from symmetry-related measurements
Sortav (Blessing 1995)
;
_exptl_crystal_colour colorless
_exptl_crystal_density_diffrn 1.466
_exptl_crystal_description shard
_exptl_crystal_F_000 3140
_exptl_crystal_size_max 0.800
_exptl_crystal_size_mid 0.400
_exptl_crystal_size_min 0.100
_refine_diff_density_max 0.379
_refine_diff_density_min -0.334
_refine_diff_density_rms 0.049
_refine_ls_extinction_method none
_refine_ls_goodness_of_fit_ref 1.017
_refine_ls_hydrogen_treatment mixed
_refine_ls_matrix_type full
_refine_ls_number_parameters 493
_refine_ls_number_reflns 7366
_refine_ls_number_restraints 1
_refine_ls_restrained_S_all 1.021
_refine_ls_R_factor_all 0.0937
_refine_ls_R_factor_gt 0.0479
_refine_ls_shift/su_max 0.001
_refine_ls_shift/su_mean 0.000
_refine_ls_structure_factor_coef Fsqd
_refine_ls_weighting_details 'w=1/[\s^2^(Fo^2^)+(0.0505P)^2^+6.0925P] where P=(Fo^2^+2Fc^2^)/3'
_refine_ls_weighting_scheme calc
_refine_ls_wR_factor_gt 0.1049
_refine_ls_wR_factor_ref 0.1228
_reflns_Friedel_coverage 0.000
_reflns_number_gt 4633
_reflns_number_total 7366
_reflns_threshold_expression 'I > 2\s(I)'
_cod_data_source_file c8dt04070b2.cif
_cod_data_source_block 5
_cod_depositor_comments 'Adding full bibliography for 7048182--7048184.cif.'
_cod_original_cell_volume 6932.1(10)
_cod_original_formula_sum 'C38.50 H33.50 B F12 N O'
_cod_database_code 7048184
_shelx_shelxl_version_number 2014/7
_shelx_space_group_comment
;
The symmetry employed for this shelxl refinement is uniquely defined
by the following loop, which should always be used as a source of
symmetry information in preference to the above space-group names.
They are only intended as comments.
;
_shelx_estimated_absorpt_t_min 0.902
_shelx_estimated_absorpt_t_max 0.987

loop_
_space_group_symop_operation_xyz
'x, y, z'
'-x, y, -z+1/2'
'x+1/2, y+1/2, z'
'-x+1/2, y+1/2, -z+1/2'
'-x, -y, -z'
'x, -y, z-1/2'
'-x+1/2, -y+1/2, -z'
'x+1/2, -y+1/2, z-1/2'

loop_
_atom_site_label
_atom_site_type_symbol
_atom_site_fract_x
_atom_site_fract_y
_atom_site_fract_z
_atom_site_U_iso_or_equiv
_atom_site_adp_type
_atom_site_occupancy
_atom_site_site_symmetry_order
_atom_site_calc_flag
_atom_site_refinement_flags_posn
_atom_site_refinement_flags_adp
_atom_site_refinement_flags_occupancy
_atom_site_disorder_assembly
_atom_site_disorder_group
B1 B 0.86673(8) 1.8394(2) 0.49148(12) 0.0233(5) Uani 1 1 d . . . . .
H1 H 0.6362(8) 1.600(2) 0.3752(11) 0.028 Uiso 1 1 d . U . . .
N1 N 0.63393(6) 1.55283(16) 0.33930(9) 0.0253(4) Uani 1 1 d . . . . .
H2 H 0.8813(8) 1.756(2) 0.5760(12) 0.030 Uiso 1 1 d . U . . .
O1 O 0.87030(5) 1.81943(14) 0.56061(7) 0.0259(3) Uani 1 1 d . . . . .
F1 F 0.87180(5) 1.82788(12) 0.36351(7) 0.0422(4) Uani 1 1 d . . . . .
F2 F 0.90186(7) 1.64917(14) 0.31527(9) 0.0673(5) Uani 1 1 d . . . . .
F3 F 0.93676(8) 1.44581(14) 0.38886(11) 0.0795(6) Uani 1 1 d . . . . .
F4 F 0.93692(7) 1.42291(14) 0.51194(9) 0.0697(5) Uani 1 1 d . . . . .
F5 F 0.90299(5) 1.59449(12) 0.55819(7) 0.0467(4) Uani 1 1 d . . . . .
F6 F 0.96621(4) 1.85965(13) 0.60040(7) 0.0434(4) Uani 1 1 d . . . . .
F7 F 1.02851(5) 2.03356(14) 0.62006(7) 0.0514(4) Uani 1 1 d . . . . .
F8 F 1.00529(5) 2.21654(13) 0.52911(8) 0.0497(4) Uani 1 1 d . . . . .
F9 F 0.91667(5) 2.22202(12) 0.41850(7) 0.0489(4) Uani 1 1 d . . . . .
F10 F 0.85254(4) 2.05765(12) 0.40066(6) 0.0377(3) Uani 1 1 d . . . . .
F11 F 0.64852(5) 2.07724(11) 0.39610(7) 0.0424(4) Uani 1 1 d . . . . .
F12 F 0.73628(4) 1.99555(11) 0.47379(7) 0.0357(3) Uani 1 1 d . . . . .
C1 C 0.88527(7) 1.72208(19) 0.46397(11) 0.0254(5) Uani 1 1 d . . . . .
C2 C 0.88632(8) 1.7273(2) 0.40186(12) 0.0311(5) Uani 1 1 d . . . . .
C3 C 0.90233(10) 1.6369(2) 0.37594(13) 0.0405(6) Uani 1 1 d . . . . .
C4 C 0.91995(10) 1.5344(2) 0.41282(15) 0.0471(7) Uani 1 1 d . . . . .
C5 C 0.92020(10) 1.5227(2) 0.47477(14) 0.0428(6) Uani 1 1 d . . . . .
C6 C 0.90243(8) 1.6154(2) 0.49737(12) 0.0315(5) Uani 1 1 d . . . . .
C7 C 0.90487(7) 1.94928(19) 0.49996(10) 0.0235(5) Uani 1 1 d . . . . .
C8 C 0.95103(8) 1.9504(2) 0.55447(11) 0.0285(5) Uani 1 1 d . . . . .
C9 C 0.98436(7) 2.0386(2) 0.56548(12) 0.0332(5) Uani 1 1 d . . . . .
C10 C 0.97285(8) 2.1314(2) 0.51998(12) 0.0334(6) Uani 1 1 d . . . . .
C11 C 0.92828(8) 2.1340(2) 0.46487(11) 0.0307(5) Uani 1 1 d . . . . .
C12 C 0.89570(7) 2.0453(2) 0.45666(11) 0.0274(5) Uani 1 1 d . . . . .
C30 C 0.81117(7) 1.87074(19) 0.43809(11) 0.0249(5) Uani 1 1 d . . . . .
H30A H 0.8045 1.9545 0.4451 0.030 Uiso 1 1 calc R U . . .
H30B H 0.8064 1.8636 0.3909 0.030 Uiso 1 1 calc R U . . .
C31 C 0.77563(7) 1.7885(2) 0.44656(11) 0.0269(5) Uani 1 1 d . . . . .
H31A H 0.7797 1.7061 0.4339 0.032 Uiso 1 1 calc R U . . .
H31B H 0.7831 1.7879 0.4952 0.032 Uiso 1 1 calc R U . . .
C32 C 0.72404(7) 1.82628(18) 0.40336(11) 0.0236(5) Uani 1 1 d . . . . .
C33 C 0.70704(7) 1.93058(19) 0.41790(11) 0.0269(5) Uani 1 1 d . . . . .
C34 C 0.66090(8) 1.97205(19) 0.37844(12) 0.0292(5) Uani 1 1 d . . . . .
C35 C 0.62825(8) 1.9102(2) 0.32245(11) 0.0286(5) Uani 1 1 d . . . . .
H35A H 0.5964 1.9383 0.2956 0.034 Uiso 1 1 calc R U . . .
C36 C 0.64387(7) 1.80494(19) 0.30710(10) 0.0253(5) Uani 1 1 d . . . . .
C37 C 0.69091(7) 1.76462(19) 0.34614(11) 0.0236(5) Uani 1 1 d . . . . .
C40 C 0.65828(8) 1.6629(2) 0.24072(12) 0.0367(6) Uani 1 1 d . . . . .
H40A H 0.6495 1.5853 0.2165 0.044 Uiso 1 1 calc R U . . .
H40B H 0.6687 1.7188 0.2157 0.044 Uiso 1 1 calc R U . . .
C41 C 0.61720(8) 1.7148(2) 0.25095(11) 0.0308(5) Uani 1 1 d . . . . .
H41A H 0.5922 1.7535 0.2085 0.037 Uiso 1 1 calc R U . . .
C42 C 0.59648(8) 1.6137(2) 0.27553(11) 0.0301(5) Uani 1 1 d . . . . .
H42A H 0.5711 1.6465 0.2849 0.036 Uiso 1 1 calc R U . . .
H42B H 0.5815 1.5537 0.2387 0.036 Uiso 1 1 calc R U . . .
C43 C 0.68343(7) 1.5406(2) 0.34526(12) 0.0290(5) Uani 1 1 d . . . . .
H43A H 0.6846 1.4675 0.3210 0.035 Uiso 1 1 calc R U . . .
H43B H 0.7073 1.5319 0.3940 0.035 Uiso 1 1 calc R U . . .
C44 C 0.69654(8) 1.6484(2) 0.31537(11) 0.0293(5) Uani 1 1 d . . . . .
H44A H 0.7294 1.6404 0.3197 0.035 Uiso 1 1 calc R U . . .
C50 C 0.61470(8) 1.4340(2) 0.35065(12) 0.0326(5) Uani 1 1 d . . . . .
H50A H 0.5839 1.4512 0.3514 0.039 Uiso 1 1 calc R U . . .
C51 C 0.60399(10) 1.3438(2) 0.29425(14) 0.0488(7) Uani 1 1 d . . . . .
H51A H 0.5816 1.3789 0.2502 0.073 Uiso 1 1 calc R U . . .
H51B H 0.6338 1.3220 0.2937 0.073 Uiso 1 1 calc R U . . .
H51C H 0.5896 1.2723 0.3025 0.073 Uiso 1 1 calc R U . . .
C52 C 0.64924(9) 1.3828(2) 0.41977(12) 0.0378(6) Uani 1 1 d . . . . .
H52A H 0.6556 1.4425 0.4553 0.057 Uiso 1 1 calc R U . . .
H52B H 0.6351 1.3115 0.4287 0.057 Uiso 1 1 calc R U . . .
H52C H 0.6793 1.3612 0.4200 0.057 Uiso 1 1 calc R U . . .
C100 C 0.76285(14) 1.2526(3) 0.4078(2) 0.0693(10) Uani 1 1 d . . . . .
H10A H 0.7603 1.2039 0.4409 0.083 Uiso 1 1 calc R U . . .
C101 C 0.79405(12) 1.3458(3) 0.42713(17) 0.0665(9) Uani 1 1 d . . . . .
H10B H 0.8135 1.3621 0.4743 0.080 Uiso 1 1 calc R U . . .
C102 C 0.79782(9) 1.4169(3) 0.37942(14) 0.0476(7) Uani 1 1 d . . . . .
H10C H 0.8197 1.4819 0.3943 0.057 Uiso 1 1 calc R U . . .
C103 C 0.77056(9) 1.3960(2) 0.31052(14) 0.0428(6) Uani 1 1 d . . . . .
C105 C 0.73862(10) 1.3006(2) 0.29051(15) 0.0491(7) Uani 1 1 d . . . . .
H10D H 0.7193 1.2840 0.2433 0.059 Uiso 1 1 calc R U . . .
C106 C 0.73487(12) 1.2302(3) 0.33860(19) 0.0614(8) Uani 1 1 d . . . . .
H10E H 0.7129 1.1654 0.3243 0.074 Uiso 1 1 calc R U . . .
C107 C 0.77448(13) 1.4728(3) 0.25899(17) 0.0651(9) Uani 1 1 d . . . . .
H10F H 0.7524 1.4439 0.2131 0.098 Uiso 1 1 calc R U . . .
H10G H 0.7662 1.5552 0.2641 0.098 Uiso 1 1 calc R U . . .
H10H H 0.8074 1.4700 0.2657 0.098 Uiso 1 1 calc R U . . .
C90 C 0.5128(2) 1.1884(7) 0.3327(4) 0.085(2) Uani 0.5 1 d . . P A -1
H90A H 0.5131 1.1597 0.3746 0.128 Uiso 0.5 1 calc R U P A -1
H90B H 0.5441 1.2228 0.3436 0.128 Uiso 0.5 1 calc R U P A -1
H90C H 0.4879 1.2496 0.3115 0.128 Uiso 0.5 1 calc R U P A -1
C91 C 0.50188(11) 1.0815(3) 0.2819(2) 0.0732(10) Uani 1 1 d . . . . .
C92 C 0.50355(9) 0.9747(4) 0.31326(16) 0.0684(10) Uani 1 1 d . . . . .
H92A H 0.5061 0.9749 0.3577 0.082 Uiso 1 1 calc R U . . .
C93 C 0.50160(9) 0.8664(3) 0.28159(16) 0.0628(9) Uani 1 1 d . . . . .
H93A H 0.5025 0.7932 0.3038 0.075 Uiso 1 1 calc R U . . .

loop_
_atom_site_aniso_label
_atom_site_aniso_U_11
_atom_site_aniso_U_22
_atom_site_aniso_U_33
_atom_site_aniso_U_23
_atom_site_aniso_U_13
_atom_site_aniso_U_12
B1 0.0225(11) 0.0266(13) 0.0224(13) -0.0013(10) 0.0120(10) -0.0018(10)
N1 0.0273(9) 0.0245(10) 0.0229(10) -0.0038(8) 0.0107(8) -0.0005(8)
O1 0.0297(8) 0.0258(8) 0.0239(9) 0.0027(7) 0.0140(7) 0.0035(7)
F1 0.0610(9) 0.0410(8) 0.0363(8) 0.0044(7) 0.0325(7) 0.0029(7)
F2 0.1235(15) 0.0520(10) 0.0679(11) -0.0088(8) 0.0793(12) -0.0069(10)
F3 0.1473(18) 0.0335(9) 0.1204(16) -0.0092(9) 0.1149(15) 0.0015(10)
F4 0.1177(15) 0.0348(9) 0.0873(13) 0.0132(9) 0.0736(12) 0.0267(9)
F5 0.0736(10) 0.0369(8) 0.0415(9) 0.0102(7) 0.0367(8) 0.0177(7)
F6 0.0298(7) 0.0462(9) 0.0417(9) 0.0137(7) 0.0064(6) 0.0010(6)
F7 0.0267(7) 0.0623(10) 0.0478(9) -0.0040(8) 0.0031(7) -0.0095(7)
F8 0.0416(8) 0.0439(9) 0.0635(10) -0.0113(8) 0.0248(8) -0.0228(7)
F9 0.0577(9) 0.0393(9) 0.0455(9) 0.0091(7) 0.0207(7) -0.0159(7)
F10 0.0327(7) 0.0426(8) 0.0275(7) 0.0092(6) 0.0056(6) -0.0084(6)
F11 0.0400(8) 0.0276(7) 0.0567(10) -0.0070(7) 0.0204(7) 0.0041(6)
F12 0.0313(7) 0.0343(7) 0.0372(8) -0.0117(6) 0.0125(6) -0.0080(6)
C1 0.0217(10) 0.0298(12) 0.0257(12) -0.0043(10) 0.0121(9) -0.0063(9)
C2 0.0341(12) 0.0301(13) 0.0352(14) -0.0037(11) 0.0213(11) -0.0064(10)
C3 0.0623(16) 0.0361(14) 0.0448(16) -0.0097(12) 0.0431(14) -0.0148(13)
C4 0.0720(19) 0.0285(14) 0.071(2) -0.0138(14) 0.0581(17) -0.0077(13)
C5 0.0587(16) 0.0241(13) 0.0607(19) 0.0010(12) 0.0405(15) 0.0028(12)
C6 0.0372(12) 0.0329(13) 0.0315(14) -0.0027(11) 0.0221(11) -0.0032(10)
C7 0.0231(10) 0.0286(12) 0.0211(11) -0.0034(9) 0.0123(9) -0.0011(9)
C8 0.0276(11) 0.0310(13) 0.0291(13) 0.0022(10) 0.0151(10) 0.0011(10)
C9 0.0206(11) 0.0421(14) 0.0310(14) -0.0085(11) 0.0072(10) -0.0040(10)
C10 0.0311(12) 0.0331(13) 0.0420(15) -0.0122(11) 0.0221(11) -0.0137(10)
C11 0.0390(13) 0.0279(12) 0.0281(13) -0.0003(10) 0.0183(11) -0.0062(10)
C12 0.0266(11) 0.0320(13) 0.0237(12) -0.0027(10) 0.0119(10) -0.0042(10)
C30 0.0251(10) 0.0270(12) 0.0237(12) 0.0009(9) 0.0125(9) -0.0025(9)
C31 0.0218(10) 0.0280(12) 0.0292(13) 0.0020(10) 0.0104(9) -0.0021(9)
C32 0.0222(10) 0.0253(11) 0.0252(12) 0.0042(9) 0.0126(9) -0.0032(9)
C33 0.0266(11) 0.0277(12) 0.0248(12) -0.0026(10) 0.0109(10) -0.0073(9)
C34 0.0314(12) 0.0219(12) 0.0375(14) 0.0004(10) 0.0190(11) 0.0014(9)
C35 0.0235(11) 0.0291(12) 0.0303(13) 0.0070(10) 0.0101(10) 0.0027(9)
C36 0.0271(11) 0.0287(12) 0.0212(12) 0.0024(9) 0.0123(9) -0.0026(9)
C37 0.0239(10) 0.0260(11) 0.0244(12) 0.0022(9) 0.0142(9) -0.0008(9)
C40 0.0432(14) 0.0420(15) 0.0304(14) -0.0072(11) 0.0219(11) -0.0065(12)
C41 0.0309(12) 0.0347(13) 0.0212(12) -0.0002(10) 0.0076(10) -0.0012(10)
C42 0.0258(11) 0.0317(13) 0.0247(12) -0.0044(10) 0.0053(10) -0.0019(10)
C43 0.0262(11) 0.0298(12) 0.0314(13) -0.0048(10) 0.0139(10) 0.0016(9)
C44 0.0291(11) 0.0336(13) 0.0299(13) -0.0066(10) 0.0176(10) -0.0015(10)
C50 0.0328(12) 0.0273(12) 0.0372(14) -0.0033(10) 0.0160(11) -0.0069(10)
C51 0.0548(16) 0.0326(14) 0.0480(17) -0.0116(12) 0.0151(14) -0.0115(13)
C52 0.0451(14) 0.0301(13) 0.0393(15) 0.0009(11) 0.0208(12) -0.0008(11)
C100 0.099(3) 0.055(2) 0.078(3) 0.0178(19) 0.062(2) 0.029(2)
C101 0.072(2) 0.074(2) 0.0472(19) 0.0024(18) 0.0221(17) 0.0269(19)
C102 0.0408(15) 0.0527(17) 0.0438(17) -0.0089(14) 0.0152(13) 0.0029(13)
C103 0.0493(15) 0.0390(15) 0.0482(17) -0.0035(13) 0.0296(14) 0.0089(12)
C105 0.0474(16) 0.0416(16) 0.0584(19) -0.0184(14) 0.0250(14) -0.0003(13)
C106 0.072(2) 0.0412(17) 0.087(3) -0.0066(17) 0.051(2) 0.0023(15)
C107 0.096(2) 0.0507(18) 0.071(2) 0.0015(16) 0.058(2) 0.0110(17)
C90 0.053(4) 0.091(5) 0.113(6) -0.032(5) 0.041(4) 0.003(4)
C91 0.0509(18) 0.075(2) 0.112(3) -0.015(2) 0.054(2) -0.0059(18)
C92 0.0280(14) 0.128(3) 0.0478(19) -0.010(2) 0.0169(14) -0.0078(18)
C93 0.0281(13) 0.075(2) 0.072(2) 0.0197(17) 0.0122(16) 0.0002(15)

loop_
_atom_type_symbol
_atom_type_description
_atom_type_scat_dispersion_real
_atom_type_scat_dispersion_imag
_atom_type_scat_source
C C 0.0033 0.0016 'International Tables Vol C Tables 4.2.6.8 and 6.1.1.4'
H H 0.0000 0.0000 'International Tables Vol C Tables 4.2.6.8 and 6.1.1.4'
B B 0.0013 0.0007 'International Tables Vol C Tables 4.2.6.8 and 6.1.1.4'
N N 0.0061 0.0033 'International Tables Vol C Tables 4.2.6.8 and 6.1.1.4'
F F 0.0171 0.0103 'International Tables Vol C Tables 4.2.6.8 and 6.1.1.4'
O O 0.0106 0.0060 'International Tables Vol C Tables 4.2.6.8 and 6.1.1.4'

loop_
_geom_angle_atom_site_label_1
_geom_angle_atom_site_label_2
_geom_angle_atom_site_label_3
_geom_angle
_geom_angle_site_symmetry_1
O1 B1 C30 108.20(16) .
O1 B1 C1 112.76(18) .
C30 B1 C1 110.37(17) .
O1 B1 C7 106.92(17) .
C30 B1 C7 113.40(18) .
C1 B1 C7 105.21(15) .
C43 N1 C42 116.36(17) .
C43 N1 C50 112.42(16) .
C42 N1 C50 110.38(16) .
C43 N1 H1 108.5(13) .
C42 N1 H1 104.9(14) .
C50 N1 H1 103.1(13) .
B1 O1 H2 112.4(17) .
C6 C1 C2 112.5(2) .
C6 C1 B1 127.19(19) .
C2 C1 B1 120.31(19) .
F1 C2 C3 115.6(2) .
F1 C2 C1 119.8(2) .
C3 C2 C1 124.6(2) .
F2 C3 C4 119.6(2) .
F2 C3 C2 120.7(2) .
C4 C3 C2 119.7(2) .
F3 C4 C3 120.5(2) .
F3 C4 C5 120.4(2) .
C3 C4 C5 119.1(2) .
F4 C5 C4 120.6(2) .
F4 C5 C6 120.8(2) .
C4 C5 C6 118.6(2) .
F5 C6 C1 120.09(19) .
F5 C6 C5 114.4(2) .
C1 C6 C5 125.5(2) .
C12 C7 C8 112.95(19) .
C12 C7 B1 126.30(18) .
C8 C7 B1 120.76(19) .
F6 C8 C9 115.60(19) .
F6 C8 C7 120.17(19) .
C9 C8 C7 124.2(2) .
F7 C9 C10 119.7(2) .
F7 C9 C8 120.6(2) .
C10 C9 C8 119.7(2) .
F8 C10 C11 120.9(2) .
F8 C10 C9 120.4(2) .
C11 C10 C9 118.7(2) .
F9 C11 C10 119.8(2) .
F9 C11 C12 120.5(2) .
C10 C11 C12 119.7(2) .
F10 C12 C7 120.67(18) .
F10 C12 C11 114.58(19) .
C7 C12 C11 124.7(2) .
C31 C30 B1 112.55(17) .
C31 C30 H30A 109.1 .
B1 C30 H30A 109.1 .
C31 C30 H30B 109.1 .
B1 C30 H30B 109.1 .
H30A C30 H30B 107.8 .
C32 C31 C30 112.89(17) .
C32 C31 H31A 109.0 .
C30 C31 H31A 109.0 .
C32 C31 H31B 109.0 .
C30 C31 H31B 109.0 .
H31A C31 H31B 107.8 .
C33 C32 C37 115.02(18) .
C33 C32 C31 120.59(19) .
C37 C32 C31 124.35(19) .
F12 C33 C34 117.46(19) .
F12 C33 C32 119.49(18) .
C34 C33 C32 123.0(2) .
F11 C34 C35 120.26(19) .
F11 C34 C33 118.1(2) .
C35 C34 C33 121.6(2) .
C34 C35 C36 116.75(19) .
C34 C35 H35A 121.6 .
C36 C35 H35A 121.6 .
C35 C36 C37 121.5(2) .
C35 C36 C41 130.25(19) .
C37 C36 C41 108.25(18) .
C32 C37 C36 122.02(19) .
C32 C37 C44 129.69(19) .
C36 C37 C44 108.28(18) .
C44 C40 C41 99.95(17) .
C44 C40 H40A 111.8 .
C41 C40 H40A 111.8 .
C44 C40 H40B 111.8 .
C41 C40 H40B 111.8 .
H40A C40 H40B 109.5 .
C36 C41 C42 111.44(18) .
C36 C41 C40 101.06(18) .
C42 C41 C40 107.83(19) .
C36 C41 H41A 112.0 .
C42 C41 H41A 112.0 .
C40 C41 H41A 112.0 .
N1 C42 C41 112.85(17) .
N1 C42 H42A 109.0 .
C41 C42 H42A 109.0 .
N1 C42 H42B 109.0 .
C41 C42 H42B 109.0 .
H42A C42 H42B 107.8 .
N1 C43 C44 111.83(17) .
N1 C43 H43A 109.2 .
C44 C43 H43A 109.2 .
N1 C43 H43B 109.2 .
C44 C43 H43B 109.2 .
H43A C43 H43B 107.9 .
C37 C44 C43 111.65(17) .
C37 C44 C40 101.29(18) .
C43 C44 C40 108.42(18) .
C37 C44 H44A 111.7 .
C43 C44 H44A 111.7 .
C40 C44 H44A 111.7 .
C52 C50 C51 111.0(2) .
C52 C50 N1 110.01(18) .
C51 C50 N1 113.22(19) .
C52 C50 H50A 107.5 .
C51 C50 H50A 107.5 .
N1 C50 H50A 107.5 .
C50 C51 H51A 109.5 .
C50 C51 H51B 109.5 .
H51A C51 H51B 109.5 .
C50 C51 H51C 109.5 .
H51A C51 H51C 109.5 .
H51B C51 H51C 109.5 .
C50 C52 H52A 109.5 .
C50 C52 H52B 109.5 .
H52A C52 H52B 109.5 .
C50 C52 H52C 109.5 .
H52A C52 H52C 109.5 .
H52B C52 H52C 109.5 .
C101 C100 C106 118.6(3) .
C101 C100 H10A 120.7 .
C106 C100 H10A 120.7 .
C100 C101 C102 121.0(3) .
C100 C101 H10B 119.5 .
C102 C101 H10B 119.5 .
C101 C102 C103 121.4(3) .
C101 C102 H10C 119.3 .
C103 C102 H10C 119.3 .
C102 C103 C105 117.8(3) .
C102 C103 C107 121.5(3) .
C105 C103 C107 120.7(3) .
C106 C105 C103 120.5(3) .
C106 C105 H10D 119.8 .
C103 C105 H10D 119.8 .
C105 C106 C100 120.7(3) .
C105 C106 H10E 119.6 .
C100 C106 H10E 119.6 .
C103 C107 H10F 109.5 .
C103 C107 H10G 109.5 .
H10F C107 H10G 109.5 .
C103 C107 H10H 109.5 .
H10F C107 H10H 109.5 .
H10G C107 H10H 109.5 .
C91 C90 H90A 109.5 .
C91 C90 H90B 109.5 .
H90A C90 H90B 109.5 .
C91 C90 H90C 109.5 .
H90A C90 H90C 109.5 .
H90B C90 H90C 109.5 .
C91 C91 C92 119.4(2) 2_655
C91 C91 C90 129.0(3) 2_655
C92 C91 C90 111.0(4) .
C91 C92 C93 121.5(3) .
C91 C92 H92A 119.2 .
C93 C92 H92A 119.2 .
C93 C93 C92 119.1(2) 2_655
C93 C93 H93A 120.4 2_655
C92 C93 H93A 120.4 .

loop_
_geom_bond_atom_site_label_1
_geom_bond_atom_site_label_2
_geom_bond_distance
_geom_bond_site_symmetry_2
B1 O1 1.501(3) .
B1 C30 1.629(3) .
B1 C1 1.666(3) .
B1 C7 1.670(3) .
N1 C43 1.514(3) .
N1 C42 1.514(3) .
N1 C50 1.532(3) .
N1 H1 0.93(2) .
O1 H2 0.79(2) .
F1 C2 1.355(3) .
F2 C3 1.347(3) .
F3 C4 1.347(3) .
F4 C5 1.341(3) .
F5 C6 1.362(3) .
F6 C8 1.357(3) .
F7 C9 1.352(3) .
F8 C10 1.344(2) .
F9 C11 1.345(3) .
F10 C12 1.353(2) .
F11 C34 1.356(2) .
F12 C33 1.358(2) .
C1 C6 1.375(3) .
C1 C2 1.396(3) .
C2 C3 1.373(3) .
C3 C4 1.367(4) .
C4 C5 1.377(4) .
C5 C6 1.382(3) .
C7 C12 1.379(3) .
C7 C8 1.390(3) .
C8 C9 1.379(3) .
C9 C10 1.373(3) .
C10 C11 1.364(3) .
C11 C12 1.379(3) .
C30 C31 1.531(3) .
C30 H30A 0.9900 .
C30 H30B 0.9900 .
C31 C32 1.512(3) .
C31 H31A 0.9900 .
C31 H31B 0.9900 .
C32 C33 1.385(3) .
C32 C37 1.391(3) .
C33 C34 1.382(3) .
C34 C35 1.372(3) .
C35 C36 1.381(3) .
C35 H35A 0.9500 .
C36 C37 1.398(3) .
C36 C41 1.514(3) .
C37 C44 1.518(3) .
C40 C44 1.532(3) .
C40 C41 1.534(3) .
C40 H40A 0.9900 .
C40 H40B 0.9900 .
C41 C42 1.531(3) .
C41 H41A 1.0000 .
C42 H42A 0.9900 .
C42 H42B 0.9900 .
C43 C44 1.525(3) .
C43 H43A 0.9900 .
C43 H43B 0.9900 .
C44 H44A 1.0000 .
C50 C52 1.516(3) .
C50 C51 1.517(3) .
C50 H50A 1.0000 .
C51 H51A 0.9800 .
C51 H51B 0.9800 .
C51 H51C 0.9800 .
C52 H52A 0.9800 .
C52 H52B 0.9800 .
C52 H52C 0.9800 .
C100 C101 1.359(5) .
C100 C106 1.388(5) .
C100 H10A 0.9500 .
C101 C102 1.374(4) .
C101 H10B 0.9500 .
C102 C103 1.377(4) .
C102 H10C 0.9500 .
C103 C105 1.391(4) .
C103 C107 1.482(4) .
C105 C106 1.377(4) .
C105 H10D 0.9500 .
C106 H10E 0.9500 .
C107 H10F 0.9800 .
C107 H10G 0.9800 .
C107 H10H 0.9800 .
C90 C91 1.567(7) .
C90 H90A 0.9800 .
C90 H90B 0.9800 .
C90 H90C 0.9800 .
C91 C91 1.364(7) 2_655
C91 C92 1.372(5) .
C92 C93 1.388(5) .
C92 H92A 0.9500 .
C93 C93 1.358(6) 2_655
C93 H93A 0.9500 .
